data_7237806
loop_
_publ_author_name
'Wang, Man'
'Cheng, Caiqi'
'Li, Chunbo'
'Wu, Dehua'
'Song, Jintong'
'Wang, Jun'
'Zhou, Xiangge'
'Xiang, Haifeng'
'Liu, Jin'

_publ_section_title
;
 Smart, chiral, and nonconjugated cyclohexane-based bis-salicylaldehyde
 hydrazides: multi-stimuli-responsive, turn-on, ratiometric, and
 thermochromic fluorescence, single-crystal structures via DFT
 calculations
;
_journal_issue 22
_journal_name_full 'Journal of Materials Chemistry C'
_journal_page_first 6767
_journal_paper_doi 10.1039/C9TC01337G
_journal_volume 7
_journal_year 2019
_chemical_formula_moiety 'C22 H22 Cl2 N4 O4, C2 H6 O S, O2 S'
_chemical_formula_sum 'C24 H28 Cl2 N4 O7 S2'
_chemical_formula_weight 619.52
_space_group_crystal_system triclinic
_space_group_IT_number 2
_space_group_name_Hall '-P 1'
_space_group_name_H-M_alt 'P -1'
_atom_sites_solution_hydrogens geom
_atom_sites_solution_primary iterative
_audit_creation_date 2018-07-12
_audit_creation_method
;
Olex2 1.2
(compiled 2018.05.29 svn.r3508 for OlexSys, GUI svn.r5506)
;
_audit_update_record
;
2019-01-05 deposited with the CCDC.	2019-04-29 downloaded from the CCDC.
;
_cell_angle_alpha 95.790(6)
_cell_angle_beta 104.335(6)
_cell_angle_gamma 114.902(8)
_cell_formula_units_Z 2
_cell_length_a 10.7942(8)
_cell_length_b 11.0971(9)
_cell_length_c 15.1654(9)
_cell_measurement_reflns_used 3161
_cell_measurement_temperature 293(2)
_cell_measurement_theta_max 27.2470
_cell_measurement_theta_min 3.7090
_cell_volume 1552.3(2)
_computing_cell_refinement
;
CrysAlisPro, Agilent Technologies,
Version 1.171.37.35 (release 13-08-2014 CrysAlis171 .NET)
(compiled Aug 13 2014,18:06:01)
;
_computing_data_collection
;
CrysAlisPro, Agilent Technologies,
Version 1.171.37.35 (release 13-08-2014 CrysAlis171 .NET)
(compiled Aug 13 2014,18:06:01)
;
_computing_data_reduction
;
CrysAlisPro, Agilent Technologies,
Version 1.171.37.35 (release 13-08-2014 CrysAlis171 .NET)
(compiled Aug 13 2014,18:06:01)
;
_computing_molecular_graphics 'Olex2 (Dolomanov et al., 2009)'
_computing_publication_material 'Olex2 (Dolomanov et al., 2009)'
_computing_structure_refinement 'ShelXL (Sheldrick, 2015)'
_computing_structure_solution
;
Superflip (Palatinus & Chapuis, 2007;Palatinus & van der Lee, 2008;
Palatinus et al., 2012)
;
_diffrn_ambient_temperature 293(2)
_diffrn_detector 'CCD plate'
_diffrn_detector_area_resol_mean 16.0874
_diffrn_detector_type Eos
_diffrn_measured_fraction_theta_full 0.998
_diffrn_measured_fraction_theta_max 0.836
_diffrn_measurement_details
;
#__ type_ start__ end____ width___ exp.time_
  1 omega   -4.00   22.00   1.0000    5.0000
omega____ theta____ kappa____ phi______ frames
    -      -14.9669   19.0000   90.0000 26

#__ type_ start__ end____ width___ exp.time_
  2 omega  -41.00   49.00   1.0000    5.0000
omega____ theta____ kappa____ phi______ frames
    -      -14.9669   77.0000   30.0000 90

#__ type_ start__ end____ width___ exp.time_
  3 omega  -43.00  -17.00   1.0000    5.0000
omega____ theta____ kappa____ phi______ frames
    -      -14.9669   19.0000   90.0000 26

#__ type_ start__ end____ width___ exp.time_
  4 omega  -14.00   20.00   1.0000    5.0000
omega____ theta____ kappa____ phi______ frames
    -      -14.9669  -99.0000  150.0000 34

#__ type_ start__ end____ width___ exp.time_
  5 omega  -83.00   12.00   1.0000    5.0000
omega____ theta____ kappa____ phi______ frames
    -      -14.9669  -77.0000  -90.0000 95

#__ type_ start__ end____ width___ exp.time_
  6 omega   58.00   84.00   1.0000    5.0000
omega____ theta____ kappa____ phi______ frames
    -       16.8419   57.0000 -180.0000 26

#__ type_ start__ end____ width___ exp.time_
  7 omega   -1.00   80.00   1.0000    5.0000
omega____ theta____ kappa____ phi______ frames
    -       16.8419   38.0000 -180.0000 81
;
_diffrn_measurement_device 'four-circle diffractometer'
_diffrn_measurement_device_type 'Xcalibur, Eos'
_diffrn_measurement_method '\w scans'
_diffrn_orient_matrix_UB_11 -0.0192654000
_diffrn_orient_matrix_UB_12 0.0531525000
_diffrn_orient_matrix_UB_13 0.0066861000
_diffrn_orient_matrix_UB_21 0.0166645000
_diffrn_orient_matrix_UB_22 0.0023963000
_diffrn_orient_matrix_UB_23 0.0486217000
_diffrn_orient_matrix_UB_31 0.0721423000
_diffrn_orient_matrix_UB_32 0.0492056000
_diffrn_orient_matrix_UB_33 0.0074783000
_diffrn_radiation_monochromator graphite
_diffrn_radiation_probe x-ray
_diffrn_radiation_type MoK\a
_diffrn_radiation_wavelength 0.71073
_diffrn_reflns_av_R_equivalents 0.0185
_diffrn_reflns_av_unetI/netI 0.0422
_diffrn_reflns_Laue_measured_fraction_full 0.998
_diffrn_reflns_Laue_measured_fraction_max 0.836
_diffrn_reflns_limit_h_max 9
_diffrn_reflns_limit_h_min -14
_diffrn_reflns_limit_k_max 15
_diffrn_reflns_limit_k_min -15
_diffrn_reflns_limit_l_max 19
_diffrn_reflns_limit_l_min -20
_diffrn_reflns_number 13646
_diffrn_reflns_point_group_measured_fraction_full 0.998
_diffrn_reflns_point_group_measured_fraction_max 0.836
_diffrn_reflns_theta_full 25.242
_diffrn_reflns_theta_max 29.401
_diffrn_reflns_theta_min 2.979
_diffrn_source 'Enhance (Mo) X-ray Source'
_exptl_absorpt_coefficient_mu 0.389
_exptl_absorpt_correction_T_max 1.00000
_exptl_absorpt_correction_T_min 0.95707
_exptl_absorpt_correction_type multi-scan
_exptl_absorpt_process_details
;
CrysAlisPro, Agilent Technologies,
Version 1.171.37.35 (release 13-08-2014 CrysAlis171 .NET)
(compiled Aug 13 2014,18:06:01)
Empirical absorption correction using spherical harmonics,
 implemented in SCALE3 ABSPACK scaling algorithm.
;
_exptl_crystal_density_diffrn 1.325
_exptl_crystal_density_method 'not measured'
_exptl_crystal_F_000 644
_refine_diff_density_max 2.008
_refine_diff_density_min -0.717
_refine_diff_density_rms 0.115
_refine_ls_extinction_method none
_refine_ls_goodness_of_fit_ref 1.381
_refine_ls_hydrogen_treatment constr
_refine_ls_matrix_type full
_refine_ls_number_parameters 348
_refine_ls_number_reflns 7165
_refine_ls_number_restraints 0
_refine_ls_restrained_S_all 1.381
_refine_ls_R_factor_all 0.1539
_refine_ls_R_factor_gt 0.1115
_refine_ls_shift/su_max 0.001
_refine_ls_shift/su_mean 0.000
_refine_ls_structure_factor_coef Fsqd
_refine_ls_weighting_details 'w=1/[\s^2^(Fo^2^)+(0.2000P)^2^] where P=(Fo^2^+2Fc^2^)/3'
_refine_ls_weighting_scheme calc
_refine_ls_wR_factor_gt 0.3510
_refine_ls_wR_factor_ref 0.3966
_reflns_Friedel_coverage 0.000
_reflns_number_gt 4389
_reflns_number_total 7165
_reflns_threshold_expression 'I > 2\s(I)'
_cod_data_source_file c9tc01337g2.cif
_cod_data_source_block 180710_s2_wm
_cod_database_code 7237806
_shelx_shelxl_version_number 2014/7
_chemical_oxdiff_formula c12h12n2o3cl1
_shelx_space_group_comment
;
The symmetry employed for this shelxl refinement is uniquely defined
by the following loop, which should always be used as a source of
symmetry information in preference to the above space-group names.
They are only intended as comments.
;
_reflns_odcompleteness_completeness 99.84
_reflns_odcompleteness_iscentric 1
_reflns_odcompleteness_theta 26.32
_olex2_refinement_description
;
1. Fixed Uiso
 At 1.2 times of:
  All C(H) groups, All C(H,H) groups, All N(H) groups
 At 1.5 times of:
  All C(H,H,H) groups, All O(H) groups
2. Uiso/Uaniso restraints and constraints
Uiso(S37) = Uiso(S37A)
Uiso(O26) = Uiso(O3A)
3. Others
 Sof(S37A)=Sof(O3A)=1-FVAR(1)
 Sof(S37)=Sof(O26)=FVAR(1)
4.a Ternary CH refined with riding coordinates:
 C9(H9), C10(H10)
4.b Secondary CH2 refined with riding coordinates:
 C11(H11A,H11B), C12(H12A,H12B), C13(H13A,H13B), C14(H14A,H14B)
4.c Aromatic/amide H refined with riding coordinates:
 N2(H2), N3(H3), C4(H4A), C5(H5), C6(H6), C7(H7), C16(H16), C20(H20), C21(H21),
  C22(H22)
4.d Idealised Me refined as rotating group:
 C23(H23A,H23B,H23C), C24(H24A,H24B,H24C)
4.e Idealised tetrahedral OH refined as rotating group:
 O1(H1), O4(H4)
;
_olex2_submission_special_instructions 'No special instructions were received'

loop_
_space_group_symop_operation_xyz
'x, y, z'
'-x, -y, -z'

loop_
_atom_site_label
_atom_site_type_symbol
_atom_site_fract_x
_atom_site_fract_y
_atom_site_fract_z
_atom_site_U_iso_or_equiv
_atom_site_adp_type
_atom_site_occupancy
_atom_site_site_symmetry_order
_atom_site_calc_flag
_atom_site_refinement_flags_posn
_atom_site_refinement_flags_occupancy
_atom_site_disorder_assembly
_atom_site_disorder_group
Cl1 Cl -0.31253(15) 0.49965(17) 0.47203(14) 0.0765(5) Uani 1 1 d . . . .
Cl2 Cl 0.12382(17) 1.41666(16) 0.10475(11) 0.0694(5) Uani 1 1 d . . . .
O1 O -0.0639(4) 0.6129(4) 0.4069(3) 0.0574(9) Uani 1 1 d . . . .
H1 H -0.0566 0.6798 0.3856 0.086 Uiso 1 1 calc GR . . .
O2 O 0.1915(4) 0.6891(4) 0.2485(2) 0.0547(9) Uani 1 1 d . . . .
O3 O 0.4441(4) 1.0301(4) 0.2476(3) 0.0631(10) Uani 1 1 d . . . .
O4 O 0.2451(4) 1.2281(4) 0.1323(2) 0.0593(10) Uani 1 1 d . . . .
H4 H 0.2777 1.1735 0.1373 0.089 Uiso 1 1 calc GR . . .
N1 N 0.2100(4) 0.7402(4) 0.4310(3) 0.0441(9) Uani 1 1 d . . . .
N2 N 0.3271(4) 0.7809(4) 0.4013(3) 0.0466(9) Uani 1 1 d . . . .
H2 H 0.4122 0.8265 0.4413 0.056 Uiso 1 1 calc R . . .
N3 N 0.3324(4) 0.9275(4) 0.0928(3) 0.0489(10) Uani 1 1 d . . . .
H3 H 0.3156 0.8635 0.0476 0.059 Uiso 1 1 calc R . . .
N4 N 0.2846(4) 1.0227(4) 0.0758(3) 0.0476(10) Uani 1 1 d . . . .
C1 C -0.1340(5) 0.6005(5) 0.5435(4) 0.0519(12) Uani 1 1 d . . . .
C2 C -0.0269(5) 0.6477(5) 0.5005(3) 0.0446(11) Uani 1 1 d . . . .
C3 C 0.1142(5) 0.7283(5) 0.5583(3) 0.0452(11) Uani 1 1 d . . . .
C4 C 0.1467(6) 0.7615(6) 0.6559(4) 0.0570(13) Uani 1 1 d . . . .
H4A H 0.2418 0.8161 0.6938 0.068 Uiso 1 1 calc R . . .
C5 C 0.0389(8) 0.7140(7) 0.6958(4) 0.0670(16) Uani 1 1 d . . . .
H5 H 0.0604 0.7380 0.7603 0.080 Uiso 1 1 calc R . . .
C6 C -0.1013(7) 0.6305(6) 0.6391(5) 0.0651(16) Uani 1 1 d . . . .
H6 H -0.1741 0.5942 0.6657 0.078 Uiso 1 1 calc R . . .
C7 C 0.2348(5) 0.7748(5) 0.5193(3) 0.0447(10) Uani 1 1 d . . . .
H7 H 0.3288 0.8293 0.5590 0.054 Uiso 1 1 calc R . . .
C8 C 0.3105(5) 0.7501(5) 0.3087(3) 0.0419(10) Uani 1 1 d . . . .
C9 C 0.4515(5) 0.7902(5) 0.2894(3) 0.0435(10) Uani 1 1 d . . . .
H9 H 0.5255 0.8745 0.3352 0.052 Uiso 1 1 calc R . . .
C10 C 0.4387(5) 0.8167(5) 0.1905(4) 0.0453(11) Uani 1 1 d . . . .
H10 H 0.3602 0.7348 0.1445 0.054 Uiso 1 1 calc R . . .
C11 C 0.5821(6) 0.8479(6) 0.1701(5) 0.0617(14) Uani 1 1 d . . . .
H11A H 0.5728 0.8624 0.1072 0.074 Uiso 1 1 calc R . . .
H11B H 0.6595 0.9311 0.2136 0.074 Uiso 1 1 calc R . . .
C12 C 0.6187(8) 0.7320(8) 0.1792(6) 0.082(2) Uani 1 1 d . . . .
H12A H 0.7076 0.7528 0.1652 0.098 Uiso 1 1 calc R . . .
H12B H 0.5425 0.6491 0.1347 0.098 Uiso 1 1 calc R . . .
C13 C 0.6367(7) 0.7099(8) 0.2799(5) 0.079(2) Uani 1 1 d . . . .
H13A H 0.6613 0.6358 0.2857 0.094 Uiso 1 1 calc R . . .
H13B H 0.7143 0.7921 0.3243 0.094 Uiso 1 1 calc R . . .
C14 C 0.4967(6) 0.6757(6) 0.3011(4) 0.0565(13) Uani 1 1 d . . . .
H14A H 0.5091 0.6643 0.3648 0.068 Uiso 1 1 calc R . . .
H14B H 0.4210 0.5902 0.2593 0.068 Uiso 1 1 calc R . . .
C15 C 0.4063(5) 0.9357(5) 0.1819(3) 0.0444(10) Uani 1 1 d . . . .
C16 C 0.2077(5) 1.0059(5) -0.0072(4) 0.0499(11) Uani 1 1 d . . . .
H16 H 0.1916 0.9356 -0.0545 0.060 Uiso 1 1 calc R . . .
C17 C 0.1442(5) 1.0977(5) -0.0284(3) 0.0453(11) Uani 1 1 d . . . .
C18 C 0.1645(5) 1.2034(5) 0.0418(3) 0.0456(11) Uani 1 1 d . . . .
C19 C 0.0992(5) 1.2846(5) 0.0180(4) 0.0494(11) Uani 1 1 d . . . .
C20 C 0.0129(6) 1.2625(6) -0.0722(4) 0.0580(14) Uani 1 1 d . . . .
H20 H -0.0318 1.3171 -0.0860 0.070 Uiso 1 1 calc R . . .
C21 C -0.0072(6) 1.1594(6) -0.1418(4) 0.0608(14) Uani 1 1 d . . . .
H21 H -0.0642 1.1447 -0.2029 0.073 Uiso 1 1 calc R . . .
C22 C 0.0598(6) 1.0769(6) -0.1192(4) 0.0570(13) Uani 1 1 d . . . .
H22 H 0.0473 1.0075 -0.1658 0.068 Uiso 1 1 calc R . . .
S5 S 0.26942(15) 0.05239(15) 0.39394(11) 0.0630(5) Uani 1 1 d . . . .
O0AA O 0.3823(4) 0.0780(4) 0.4826(3) 0.0719(12) Uani 1 1 d . . . .
C23 C 0.1211(9) 0.0525(11) 0.4243(8) 0.113(3) Uani 1 1 d . . . .
H23A H 0.0633 -0.0359 0.4330 0.169 Uiso 1 1 calc GR . . .
H23B H 0.0638 0.0734 0.3750 0.169 Uiso 1 1 calc GR . . .
H23C H 0.1560 0.1201 0.4812 0.169 Uiso 1 1 calc GR . . .
C24 C 0.3193(9) 0.2044(8) 0.3527(6) 0.085(2) Uani 1 1 d . . . .
H24A H 0.3346 0.2778 0.4003 0.127 Uiso 1 1 calc GR . . .
H24B H 0.2437 0.1912 0.2976 0.127 Uiso 1 1 calc GR . . .
H24C H 0.4066 0.2264 0.3378 0.127 Uiso 1 1 calc GR . . .
O25 O 0.7166(7) 0.2454(7) 0.0735(5) 0.123(2) Uiso 1 1 d . . . .
S37 S 0.7189(3) 0.3910(3) 0.0819(2) 0.0879(8) Uiso 0.652(3) 1 d . P A 1
O26 O 0.8348(11) 0.4930(10) 0.1912(7) 0.116(3) Uiso 0.652(3) 1 d . P A 1
S37A S 0.6255(7) 0.3128(6) 0.1027(4) 0.0879(8) Uiso 0.348(3) 1 d . P A 2
O3A O 0.619(2) 0.3452(19) 0.2093(14) 0.116(3) Uiso 0.348(3) 1 d . P A 2

loop_
_atom_site_aniso_label
_atom_site_aniso_U_11
_atom_site_aniso_U_22
_atom_site_aniso_U_33
_atom_site_aniso_U_23
_atom_site_aniso_U_13
_atom_site_aniso_U_12
Cl1 0.0525(8) 0.0777(10) 0.1037(14) 0.0314(9) 0.0289(8) 0.0298(7)
Cl2 0.0810(10) 0.0674(9) 0.0712(10) 0.0169(7) 0.0254(8) 0.0439(8)
O1 0.0509(19) 0.070(2) 0.050(2) 0.0137(18) 0.0171(16) 0.0274(18)
O2 0.0435(18) 0.077(2) 0.043(2) 0.0120(17) 0.0133(15) 0.0286(17)
O3 0.091(3) 0.061(2) 0.050(2) 0.0094(18) 0.018(2) 0.050(2)
O4 0.076(2) 0.068(2) 0.041(2) 0.0140(17) 0.0108(17) 0.045(2)
N1 0.043(2) 0.052(2) 0.049(2) 0.0181(18) 0.0194(17) 0.0277(17)
N2 0.0412(19) 0.056(2) 0.045(2) 0.0096(18) 0.0160(17) 0.0234(18)
N3 0.060(2) 0.049(2) 0.047(2) 0.0113(18) 0.0172(19) 0.034(2)
N4 0.050(2) 0.050(2) 0.050(2) 0.0201(19) 0.0170(19) 0.0277(18)
C1 0.053(3) 0.048(3) 0.073(4) 0.025(3) 0.032(3) 0.032(2)
C2 0.054(3) 0.045(2) 0.048(3) 0.018(2) 0.022(2) 0.030(2)
C3 0.057(3) 0.042(2) 0.046(3) 0.015(2) 0.022(2) 0.028(2)
C4 0.064(3) 0.060(3) 0.050(3) 0.014(2) 0.018(2) 0.031(3)
C5 0.096(5) 0.087(4) 0.048(3) 0.026(3) 0.041(3) 0.057(4)
C6 0.083(4) 0.075(4) 0.079(4) 0.042(3) 0.054(4) 0.054(3)
C7 0.044(2) 0.049(3) 0.043(3) 0.012(2) 0.015(2) 0.023(2)
C8 0.042(2) 0.046(2) 0.044(3) 0.015(2) 0.015(2) 0.026(2)
C9 0.042(2) 0.048(2) 0.050(3) 0.017(2) 0.023(2) 0.024(2)
C10 0.052(3) 0.048(3) 0.047(3) 0.013(2) 0.019(2) 0.030(2)
C11 0.064(3) 0.066(3) 0.074(4) 0.025(3) 0.037(3) 0.036(3)
C12 0.092(5) 0.101(5) 0.108(6) 0.044(4) 0.069(4) 0.071(4)
C13 0.074(4) 0.106(5) 0.101(5) 0.044(4) 0.044(4) 0.069(4)
C14 0.058(3) 0.073(3) 0.061(3) 0.030(3) 0.025(3) 0.045(3)
C15 0.047(2) 0.046(2) 0.045(3) 0.012(2) 0.021(2) 0.024(2)
C16 0.057(3) 0.045(3) 0.048(3) 0.014(2) 0.020(2) 0.022(2)
C17 0.042(2) 0.049(3) 0.042(3) 0.016(2) 0.015(2) 0.018(2)
C18 0.043(2) 0.053(3) 0.040(3) 0.021(2) 0.013(2) 0.020(2)
C19 0.048(3) 0.051(3) 0.052(3) 0.019(2) 0.019(2) 0.022(2)
C20 0.049(3) 0.063(3) 0.066(4) 0.031(3) 0.013(2) 0.029(2)
C21 0.055(3) 0.069(4) 0.048(3) 0.018(3) 0.005(2) 0.026(3)
C22 0.051(3) 0.059(3) 0.049(3) 0.010(2) 0.008(2) 0.019(2)
S5 0.0587(8) 0.0680(9) 0.0569(9) 0.0039(7) 0.0046(7) 0.0345(7)
O0AA 0.063(2) 0.078(3) 0.060(3) 0.012(2) -0.0056(19) 0.034(2)
C23 0.088(5) 0.152(8) 0.138(8) 0.068(7) 0.056(5) 0.072(6)
C24 0.111(6) 0.090(5) 0.089(5) 0.030(4) 0.056(4) 0.062(4)

loop_
_atom_type_symbol
_atom_type_description
_atom_type_scat_dispersion_real
_atom_type_scat_dispersion_imag
_atom_type_scat_source
C C 0.0033 0.0016 'International Tables Vol C Tables 4.2.6.8 and 6.1.1.4'
H H 0.0000 0.0000 'International Tables Vol C Tables 4.2.6.8 and 6.1.1.4'
Cl Cl 0.1484 0.1585 'International Tables Vol C Tables 4.2.6.8 and 6.1.1.4'
N N 0.0061 0.0033 'International Tables Vol C Tables 4.2.6.8 and 6.1.1.4'
O O 0.0106 0.0060 'International Tables Vol C Tables 4.2.6.8 and 6.1.1.4'
S S 0.1246 0.1234 'International Tables Vol C Tables 4.2.6.8 and 6.1.1.4'

loop_
_geom_angle_atom_site_label_1
_geom_angle_atom_site_label_2
_geom_angle_atom_site_label_3
_geom_angle
C7 N1 N2 116.6(4)
N1 N2 C8 120.4(4)
C15 N3 N4 119.4(4)
C16 N4 N3 117.3(4)
C2 C1 Cl1 118.1(4)
C6 C1 Cl1 120.0(4)
C6 C1 C2 121.8(5)
O1 C2 C1 119.6(5)
O1 C2 C3 123.0(4)
C3 C2 C1 117.4(5)
C2 C3 C4 120.6(5)
C2 C3 C7 120.9(4)
C4 C3 C7 118.3(5)
C5 C4 C3 120.5(6)
C4 C5 C6 119.2(6)
C1 C6 C5 120.3(5)
N1 C7 C3 120.1(4)
O2 C8 N2 122.4(4)
O2 C8 C9 124.2(4)
N2 C8 C9 113.2(4)
C8 C9 C10 110.9(4)
C8 C9 C14 109.2(4)
C10 C9 C14 110.9(4)
C9 C10 C11 109.7(4)
C15 C10 C9 110.6(4)
C15 C10 C11 109.5(4)
C12 C11 C10 110.9(4)
C11 C12 C13 109.9(5)
C14 C13 C12 109.6(5)
C13 C14 C9 111.2(4)
O3 C15 N3 123.5(4)
O3 C15 C10 123.6(4)
N3 C15 C10 112.9(4)
N4 C16 C17 119.9(5)
C18 C17 C16 121.3(4)
C22 C17 C16 118.9(5)
C22 C17 C18 119.7(5)
O4 C18 C17 122.4(4)
O4 C18 C19 118.8(5)
C19 C18 C17 118.8(4)
C18 C19 Cl2 119.2(4)
C20 C19 Cl2 119.2(4)
C20 C19 C18 121.6(5)
C21 C20 C19 120.1(5)
C20 C21 C22 119.1(5)
C17 C22 C21 120.7(6)
O0AA S5 C23 106.8(4)
O0AA S5 C24 108.6(3)
C23 S5 C24 97.3(4)
O25 S37 O26 108.4(4)
O25 S37A O3A 125.2(7)

loop_
_geom_bond_atom_site_label_1
_geom_bond_atom_site_label_2
_geom_bond_distance
Cl1 C1 1.745(6)
Cl2 C19 1.748(6)
O1 C2 1.342(6)
O2 C8 1.226(6)
O3 C15 1.218(6)
O4 C18 1.359(6)
N1 N2 1.359(5)
N1 C7 1.283(6)
N2 C8 1.359(6)
N3 N4 1.377(5)
N3 C15 1.360(6)
N4 C16 1.270(6)
C1 C2 1.402(7)
C1 C6 1.374(8)
C2 C3 1.386(7)
C3 C4 1.405(7)
C3 C7 1.479(6)
C4 C5 1.377(8)
C5 C6 1.380(10)
C8 C9 1.509(6)
C9 C10 1.541(6)
C9 C14 1.553(6)
C10 C11 1.555(7)
C10 C15 1.511(6)
C11 C12 1.506(8)
C12 C13 1.549(9)
C13 C14 1.521(7)
C16 C17 1.468(7)
C17 C18 1.404(7)
C17 C22 1.384(7)
C18 C19 1.384(7)
C19 C20 1.382(7)
C20 C21 1.380(8)
C21 C22 1.406(8)
S5 O0AA 1.481(4)
S5 C23 1.772(8)
S5 C24 1.772(7)
O25 S37 1.597(7)
O25 S37A 1.578(9)
S37 O26 1.730(11)
S37A O3A 1.65(2)
